data_2009048
loop_
_publ_author_name
'Yuge, Hidetaka'
'Miyamoto, Takeshi Ken'

_publ_section_title
;Bis(cyclohexane-1,3-dionato)-<i>C</i>^2^,<i>O</i>^1^-(ethylenediamine-<i>N</i>,<i>N</i>')platinum(II)
 trihydrate and
 bis(cyclohexane-1,3-dionato)-<i>C</i>^2^,<i>O</i>^1^-(<i>N</i>,<i>N</i>-dimethylethylenediamine-<i>N</i>,<i>N</i>')platinum(II)
;
_journal_issue 10
_journal_name_full 'Acta Crystallographica Section C'
_journal_page_first 1617
_journal_page_last 1620
_journal_paper_doi 10.1107/S0108270199008069
_journal_volume 55
_journal_year 1999
_chemical_formula_iupac '[Pt (C2 H8 N2) (C6 H7 O2)2] , 3H2 O'
_chemical_formula_moiety 'C14 H22 N2 O4 Pt, 3(H2 O)'
_chemical_formula_sum 'C14 H28 N2 O7 Pt'
_chemical_formula_weight 531.47
_chemical_name_systematic
;
 ?
;
_space_group_IT_number 14
_symmetry_cell_setting monoclinic
_symmetry_space_group_name_Hall '-P 2yab'
_symmetry_space_group_name_H-M 'P 1 21/a 1'
_audit_creation_method SHELXL97
_cell_angle_alpha 90.00
_cell_angle_beta 97.570(10)
_cell_angle_gamma 90.00
_cell_formula_units_Z 4
_cell_length_a 9.1520(10)
_cell_length_b 20.8860(10)
_cell_length_c 9.5550(10)
_cell_measurement_reflns_used 25
_cell_measurement_temperature 296(2)
_cell_measurement_theta_max 18.6
_cell_measurement_theta_min 16.7
_cell_volume 1810.5(3)
_computing_cell_refinement 'MSC/AFC Diffractometer Control Software'
_computing_data_collection
;
MSC/AFC Diffractometer Control Software (Molecular Structure Corporation,
1993a)
;
_computing_data_reduction 'TEXSAN (Molecular Structure Corporation, 1993b)'
_computing_molecular_graphics 'ORTEPIII (Burnett & Johnson, 1996)'
_computing_publication_material SHELXL97
_computing_structure_refinement 'SHELXL97 (Sheldrick, 1997)'
_computing_structure_solution 'SHELXS97 (Sheldrick, 1990)'
_diffrn_ambient_temperature 296(2)
_diffrn_measured_fraction_theta_full 1.000
_diffrn_measured_fraction_theta_max 1.000
_diffrn_measurement_device_type 'Rigaku AFC-7R'
_diffrn_measurement_method \w/2\q
_diffrn_radiation_monochromator graphite
_diffrn_radiation_source 'rotating Mo anticathode'
_diffrn_radiation_type MoK\a
_diffrn_radiation_wavelength 0.71069
_diffrn_reflns_av_R_equivalents 0.025
_diffrn_reflns_av_sigmaI/netI 0.037
_diffrn_reflns_limit_h_max 12
_diffrn_reflns_limit_h_min 0
_diffrn_reflns_limit_k_max 29
_diffrn_reflns_limit_k_min 0
_diffrn_reflns_limit_l_max 13
_diffrn_reflns_limit_l_min -13
_diffrn_reflns_number 5587
_diffrn_reflns_theta_full 30.00
_diffrn_reflns_theta_max 30
_diffrn_reflns_theta_min 2.15
_diffrn_standards_decay_% 0.8
_diffrn_standards_interval_count 150
_diffrn_standards_number 3
_exptl_absorpt_coefficient_mu 7.787
_exptl_absorpt_correction_T_max 0.459
_exptl_absorpt_correction_T_min 0.171
_exptl_absorpt_correction_type \y-scan
_exptl_absorpt_process_details '(North et al., 1968)'
_exptl_crystal_colour pale-yellow
_exptl_crystal_density_diffrn 1.950
_exptl_crystal_density_meas 1.96
_exptl_crystal_density_method 'flotation in CCl~4~/CHBr~3~'
_exptl_crystal_description 'rhombic plate'
_exptl_crystal_F_000 1040
_exptl_crystal_size_max 0.32
_exptl_crystal_size_mid 0.14
_exptl_crystal_size_min 0.10
_refine_diff_density_max 0.88
_refine_diff_density_min -1.07
_refine_ls_extinction_coef 0.00150(10)
_refine_ls_extinction_method 'SHELXL97 (Sheldrick, 1997)'
_refine_ls_goodness_of_fit_ref 1.037
_refine_ls_hydrogen_treatment mixed
_refine_ls_matrix_type full
_refine_ls_number_parameters 246
_refine_ls_number_reflns 5285
_refine_ls_number_restraints 6
_refine_ls_restrained_S_all 1.036
_refine_ls_R_factor_all 0.041
_refine_ls_R_factor_gt 0.025
_refine_ls_shift/su_max 0.002
_refine_ls_shift/su_mean 0.000
_refine_ls_structure_factor_coef Fsqd
_refine_ls_weighting_details 'calc w = 1/[\s^2^(Fo^2^)+(0.0228P)^2^] where P=(Fo^2^+2Fc^2^)/3'
_refine_ls_weighting_scheme calc
_refine_ls_wR_factor_ref 0.058
_reflns_number_gt 4283
_reflns_number_total 5285
_reflns_threshold_expression I>2\s(I)
_cod_data_source_file ob1013.cif
_cod_data_source_block Ptchdo
_cod_original_cell_volume 1810.4(4)
_cod_original_sg_symbol_H-M 'P 21/a'
_cod_database_code 2009048

loop_
_symmetry_equiv_pos_as_xyz
'x, y, z'
'-x+1/2, y+1/2, -z'
'-x, -y, -z'
'x-1/2, -y-1/2, z'

loop_
_atom_site_label
_atom_site_fract_x
_atom_site_fract_y
_atom_site_fract_z
_atom_site_U_iso_or_equiv
_atom_site_adp_type
_atom_site_calc_flag
_atom_site_refinement_flags
_atom_site_occupancy
_atom_site_disorder_assembly
_atom_site_disorder_group
_atom_site_type_symbol
Pt .305420(14) .361554(6) .376154(13) .02240(5) Uani d . 1 . . Pt
O11 .3477(3) .51473(13) .5257(3) .0364(6) Uani d . 1 . . O
O13 -.0682(3) .39119(17) .4212(4) .0471(8) Uani d . 1 . . O
O21 .1444(3) .33444(13) .2200(3) .0295(6) Uani d . 1 . . O
O23 .3969(4) .36853(17) -.1730(3) .0503(9) Uani d . 1 . . O
O1 .4163(6) .5117(2) -.1722(5) .0830(14) Uani d D 1 . . O
H23 .429(8) .4764(19) -.137(7) .100 Uiso d D 1 . . H
H24 .388(8) .510(4) -.256(3) .100 Uiso d D 1 . . H
O2 .3312(5) .6069(2) .0070(5) .0669(11) Uani d D 1 . . O
H25 .405(5) .618(3) .057(6) .080 Uiso d D 1 . . H
H26 .355(7) .578(2) -.043(6) .080 Uiso d D 1 . . H
O3 .2632(4) .67973(16) -.2332(4) .0464(8) Uani d D 1 . . O
H27 .288(5) .659(2) -.161(4) .056 Uiso d D 1 . . H
H28 .206(5) .656(2) -.280(5) .056 Uiso d D 1 . . H
N1 .4434(4) .28767(16) .3327(3) .0315(7) Uani d . 1 . . N
H1 .3903 .2542 .2946 .038 Uiso calc R 1 . . H
H2 .5042 .3007 .2717 .038 Uiso calc R 1 . . H
N2 .4653(3) .37780(14) .5399(3) .0260(6) Uani d . 1 . . N
H7 .5014 .4176 .5330 .031 Uiso calc R 1 . . H
H8 .4266 .3751 .6216 .031 Uiso calc R 1 . . H
C1 .5291(5) .26926(19) .4698(4) .0347(9) Uani d . 1 . . C
H3 .6098 .2411 .4543 .042 Uiso calc R 1 . . H
H4 .4663 .2471 .5282 .042 Uiso calc R 1 . . H
C2 .5875(4) .33007(19) .5406(4) .0337(8) Uani d . 1 . . C
H5 .6297 .3210 .6371 .040 Uiso calc R 1 . . H
H6 .6645 .3476 .4912 .040 Uiso calc R 1 . . H
C11 .2511(4) .49355(18) .4343(4) .0292(8) Uani d . 1 . . C
C12 .1728(4) .43338(18) .4536(4) .0276(7) Uani d . 1 . . C
H9 .1694 .4263 .5545 .033 Uiso calc R 1 . . H
C13 .0232(4) .42662(19) .3764(4) .0330(8) Uani d . 1 . . C
C14 -.0164(5) .4643(2) .2422(5) .0452(11) Uani d . 1 . . C
H10 -.0862 .4975 .2592 .054 Uiso calc R 1 . . H
H11 -.0653 .4360 .1703 .054 Uiso calc R 1 . . H
C15 .1141(5) .4953(2) .1860(4) .0444(11) Uani d . 1 . . C
H12 .1715 .4626 .1462 .053 Uiso calc R 1 . . H
H13 .0785 .5250 .1110 .053 Uiso calc R 1 . . H
C16 .2115(5) .5307(2) .3000(4) .0421(10) Uani d . 1 . . C
H14 .3017 .5428 .2637 .050 Uiso calc R 1 . . H
H15 .1620 .5699 .3217 .050 Uiso calc R 1 . . H
C21 .1598(4) .33055(18) .0879(4) .0272(7) Uani d . 1 B . C
C22 .2786(4) .35285(19) .0281(4) .0311(8) Uani d . 1 . . C
H16 .3553 .3724 .0863 .037 Uiso calc R 1 . . H
C23 .2898(5) .3476(2) -.1168(4) .0351(9) Uani d . 1 B . C
C24 .1674(6) .3137(3) -.2090(5) .0565(14) Uani d . 1 . . C
H17 .1530 .3347 -.3002 .068 Uiso calc R 1 A 1 H
H18 .1990 .2702 -.2240 .068 Uiso calc R 1 A 1 H
C25 .0253(10) .3112(7) -.1543(8) .051(3) Uani d P .65(2) B 1 C
H19 -.0344 .2781 -.2052 .061 Uiso calc PR .65(2) B 1 H
H20 -.0248 .3517 -.1747 .061 Uiso calc PR .65(2) B 1 H
C251 .076(2) .2724(10) -.1395(13) .039(4) Uani d P .35(2) B 2 C
H191 .1269 .2320 -.1202 .047 Uiso calc PR .35(2) B 2 H
H201 -.0132 .2638 -.2034 .047 Uiso calc PR .35(2) B 2 H
C26 .0326(5) .2983(2) -.0012(5) .0439(11) Uani d . 1 . . C
H21 .0401 .2525 .0141 .053 Uiso calc R 1 B 1 H
H22 -.0587 .3126 .0301 .053 Uiso calc R 1 B 1 H

loop_
_atom_site_aniso_label
_atom_site_aniso_U_11
_atom_site_aniso_U_22
_atom_site_aniso_U_33
_atom_site_aniso_U_12
_atom_site_aniso_U_13
_atom_site_aniso_U_23
Pt .02541(7) .02625(7) .01610(7) -.00168(6) .00481(4) -.00122(5)
O11 .0378(15) .0352(15) .0344(15) -.0023(12) -.0023(12) -.0029(12)
O13 .0329(16) .059(2) .052(2) -.0087(15) .0140(14) -.0045(17)
O21 .0300(13) .0386(14) .0201(12) -.0038(12) .0041(10) -.0044(11)
O23 .0515(19) .080(3) .0210(14) -.0202(17) .0123(13) -.0030(15)
O1 .115(4) .081(3) .049(2) .016(3) -.007(3) .003(2)
O2 .063(3) .079(3) .057(3) -.006(2) -.002(2) .006(2)
O3 .048(2) .0420(19) .050(2) -.0080(15) .0062(16) .0054(15)
N1 .0352(17) .0326(16) .0272(16) -.0023(14) .0057(13) -.0063(13)
N2 .0293(15) .0283(15) .0200(14) -.0024(12) .0017(12) -.0016(12)
C1 .041(2) .0308(19) .032(2) .0067(17) .0048(17) .0015(16)
C2 .034(2) .035(2) .031(2) .0041(17) .0000(16) -.0018(17)
C11 .0286(18) .0310(18) .0285(18) .0047(15) .0058(15) -.0029(15)
C12 .0288(18) .0314(18) .0239(17) -.0014(14) .0074(14) -.0024(14)
C13 .0297(18) .036(2) .035(2) .0035(16) .0108(16) -.0056(17)
C14 .040(2) .045(2) .046(3) .003(2) -.010(2) .000(2)
C15 .061(3) .045(2) .025(2) -.003(2) -.003(2) .0014(18)
C16 .052(3) .038(2) .035(2) -.007(2) .001(2) .0041(19)
C21 .0315(18) .0306(18) .0190(16) -.0010(15) .0018(14) -.0037(14)
C22 .037(2) .039(2) .0171(16) -.0104(17) .0025(14) -.0028(15)
C23 .044(2) .040(2) .0207(17) -.0046(18) .0050(16) -.0024(16)
C24 .065(3) .083(4) .022(2) -.026(3) .007(2) -.013(2)
C25 .049(5) .069(8) .031(4) -.015(5) -.009(3) -.003(4)
C251 .049(9) .048(9) .020(6) -.010(7) .007(5) -.004(6)
C26 .039(2) .061(3) .031(2) -.013(2) .0017(18) -.011(2)

loop_
_atom_type_symbol
_atom_type_description
_atom_type_scat_dispersion_real
_atom_type_scat_dispersion_imag
_atom_type_scat_source
Pt Pt -1.7033 8.3905 'International Tables Vol C Tables 4.2.6.8 and 6.1.1.4'
O O 0.0106 0.0060 'International Tables Vol C Tables 4.2.6.8 and 6.1.1.4'
N N 0.0061 0.0033 'International Tables Vol C Tables 4.2.6.8 and 6.1.1.4'
C C 0.0033 0.0016 'International Tables Vol C Tables 4.2.6.8 and 6.1.1.4'
H H 0.0000 0.0000 'International Tables Vol C Tables 4.2.6.8 and 6.1.1.4'

loop_
_geom_angle_atom_site_label_1
_geom_angle_atom_site_label_2
_geom_angle_atom_site_label_3
_geom_angle
_geom_angle_publ_flag
C12 Pt N1 171.20(10) yes
C12 Pt N2 90.00(10) yes
C12 Pt O21 93.50(10) yes
O21 Pt N1 92.70(10) yes
O21 Pt N2 173.30(10) yes
N1 Pt N2 83.20(10) yes
Pt C12 C11 104.5(2) yes
Pt C12 C13 107.1(2) yes
Pt O21 C21 125.0(2) yes
Pt N1 C1 106.3(2) no
Pt N2 C2 110.8(2) no
N1 C1 C2 107.1(3) no
N2 C2 C1 109.8(3) no
O11 C11 C12 122.0(4) yes
O11 C11 C16 119.1(4) no
O13 C13 C12 120.7(4) yes
O13 C13 C14 120.6(4) no
C16 C11 C12 118.8(3) no
C11 C12 C13 117.1(3) yes
C12 C13 C14 118.6(4) no
C13 C14 C15 114.3(4) no
C14 C15 C16 111.8(4) no
C15 C16 C11 114.6(4) no
O21 C21 C22 125.4(3) yes
O21 C21 C26 113.9(3) no
O23 C23 C22 123.8(4) yes
O23 C23 C24 118.4(4) no
C22 C21 C26 120.7(3) no
C21 C22 C23 123.2(4) yes
C22 C23 C24 117.8(4) no
C23 C24 C251 116.7(6) no
C23 C24 C25 115.8(5) no
C24 C25 C26 115.6(7) no
C25 C26 C21 114.1(4) no
C24 C251 C26 115.1(11) no
C251 C26 C21 112.1(6) no
H23 O1 H24 113(7) no
H25 O2 H26 107(7) no
H27 O3 H28 103(5) no
C1 N1 H1 110.5 no
Pt N1 H1 110.5 no
C1 N1 H2 110.5 no
Pt N1 H2 110.5 no
H1 N1 H2 108.7 no
C2 N2 H7 109.5 no
Pt N2 H7 109.5 no
C2 N2 H8 109.5 no
Pt N2 H8 109.5 no
H7 N2 H8 108.1 no
N1 C1 H3 110.3 no
C2 C1 H3 110.3 no
N1 C1 H4 110.3 no
C2 C1 H4 110.3 no
H3 C1 H4 108.6 no
N2 C2 H5 109.7 no
C1 C2 H5 109.7 no
N2 C2 H6 109.7 no
C1 C2 H6 109.7 no
H5 C2 H6 108.2 no
C11 C12 H9 109.3 no
C13 C12 H9 109.3 no
Pt C12 H9 109.3 no
C13 C14 H10 108.7 no
C15 C14 H10 108.7 no
C13 C14 H11 108.7 no
C15 C14 H11 108.7 no
H10 C14 H11 107.6 no
C16 C15 H12 109.2 no
C14 C15 H12 109.2 no
C16 C15 H13 109.2 no
C14 C15 H13 109.2 no
H12 C15 H13 107.9 no
C11 C16 H14 108.6 no
C15 C16 H14 108.6 no
C11 C16 H15 108.6 no
C15 C16 H15 108.6 no
H14 C16 H15 107.6 no
C21 C22 H16 118.4 no
C23 C22 H16 118.4 no
C251 C24 H17 132.4 no
C25 C24 H17 108.3 no
C23 C24 H17 108.3 no
C251 C24 H18 73.0 no
C25 C24 H18 108.3 no
C23 C24 H18 108.3 no
H17 C24 H18 107.4 no
C24 C25 H19 108.4 no
C26 C25 H19 108.4 no
C24 C25 H20 108.4 no
C26 C25 H20 108.4 no
H19 C25 H20 107.4 no
C24 C251 H191 108.5 no
C26 C251 H191 108.5 no
C24 C251 H201 108.5 no
C26 C251 H201 108.5 no
H191 C251 H201 107.5 no
C25 C26 H21 108.7 no
C21 C26 H21 108.7 no
C251 C26 H21 76.1 no
C25 C26 H22 108.7 no
C21 C26 H22 108.7 no
C251 C26 H22 135.1 no
H21 C26 H22 107.6 no

loop_
_geom_bond_atom_site_label_1
_geom_bond_atom_site_label_2
_geom_bond_site_symmetry_2
_geom_bond_distance
_geom_bond_publ_flag
Pt N1 . 2.070(3) yes
Pt N2 . 2.025(3) yes
Pt C12 . 2.123(4) yes
Pt O21 . 2.034(3) yes
N1 C1 . 1.486(5) no
N2 C2 . 1.498(5) no
C1 C2 . 1.504(5) no
O11 C11 . 1.240(4) yes
O13 C13 . 1.235(5) yes
C11 C12 . 1.470(5) yes
C11 C16 . 1.503(5) no
C12 C13 . 1.474(5) yes
C13 C14 . 1.508(6) no
C14 C15 . 1.518(7) no
C15 C16 . 1.507(6) no
O21 C21 . 1.290(4) yes
O23 C23 . 1.256(5) yes
C21 C22 . 1.374(5) yes
C21 C26 . 1.508(5) no
C22 C23 . 1.407(5) yes
C23 C24 . 1.507(6) no
C24 C25 . 1.465(10) no
C24 C251 . 1.425(14) no
C25 C26 . 1.480(9) no
C251 C26 . 1.528(14) no
O1 H23 . .81(3) no
O1 H24 . .81(3) no
O2 H25 . .81(3) no
O2 H26 . .81(3) no
O3 H27 . .82(3) no
O3 H28 . .81(3) no
N1 H1 . .90 no
N1 H2 . .90 no
C1 H3 . .97 no
C1 H4 . .97 no
C2 H5 . .97 no
C2 H6 . .97 no
N2 H7 . .90 no
N2 H8 . .90 no
C12 H9 . .98 no
C14 H10 . .97 no
C14 H11 . .97 no
C15 H12 . .97 no
C15 H13 . .97 no
C16 H14 . .97 no
C16 H15 . .97 no
C22 H16 . .93 no
C24 H17 . .97 no
C24 H18 . .97 no
C25 H19 . .97 no
C25 H20 . .97 no
C251 H191 . .97 no
C251 H201 . .97 no
C26 H21 . .97 no
C26 H22 . .97 no

loop_
_geom_hbond_atom_site_label_D
_geom_hbond_atom_site_label_H
_geom_hbond_atom_site_label_A
_geom_hbond_site_symmetry_A
_geom_hbond_distance_DH
_geom_hbond_distance_HA
_geom_hbond_distance_DA
_geom_hbond_angle_DHA
_geom_hbond_publ_flag
N1 H1 O3 2_545 0.90 2.13 3.014(5) 169 yes
N1 H2 O3 3_665 0.90 2.25 3.042(5) 147 yes
N2 H7 O11 3_666 0.90 2.10 2.940(4) 154 yes
N2 H8 O23 1_556 0.90 2.02 2.899(4) 165 yes
O2 H26 O1 . 0.81(3) 1.99(3) 2.800(7) 176(7) yes
O3 H27 O2 . 0.82(3) 1.94(3) 2.756(6) 175(5) yes
O1 H23 O23 . 0.81(3) 2.29(5) 2.996(6) 145(7) yes
O1 H24 O11 1_554 0.81(3) 2.07(3) 2.872(5) 170(8) yes
O2 H25 O23 3_665 0.81(3) 2.02(3) 2.817(5) 170(7) yes
O3 H28 O13 3_565 0.81(3) 1.98(3) 2.786(5) 170(6) yes

loop_
_geom_torsion_atom_site_label_1
_geom_torsion_atom_site_label_2
_geom_torsion_atom_site_label_3
_geom_torsion_atom_site_label_4
_geom_torsion
_geom_torsion_publ_flag
N2 Pt O21 C21 -112.1(9) no
N1 Pt O21 C21 -59.3(3) no
C12 Pt O21 C21 126.9(3) no
N2 Pt N1 C1 27.1(2) no
O21 Pt N1 C1 -147.5(2) no
C12 Pt N1 C1 -12.9(10) no
O21 Pt N2 C2 52.8(10) no
N1 Pt N2 C2 -0.5(3) no
C12 Pt N2 C2 173.9(3) no
Pt N1 C1 C2 -48.1(4) no
Pt N2 C2 C1 -26.4(4) no
N1 C1 C2 N2 49.6(4) no
O11 C11 C12 C13 153.3(4) no
C16 C11 C12 C13 -26.1(5) no
O11 C11 C12 Pt -88.5(4) no
C16 C11 C12 Pt 92.1(4) no
N2 Pt C12 C11 68.1(3) no
O21 Pt C12 C11 -117.7(2) no
N1 Pt C12 C11 107.8(9) no
N2 Pt C12 C13 -167.1(3) no
O21 Pt C12 C13 7.2(3) no
N1 Pt C12 C13 -127.4(8) no
C11 C12 C13 O13 -153.8(4) no
Pt C12 C13 O13 89.4(4) no
C11 C12 C13 C14 25.6(5) no
Pt C12 C13 C14 -91.1(4) no
O13 C13 C14 C15 -168.8(4) no
C12 C13 C14 C15 11.7(6) no
C13 C14 C15 C16 -48.2(5) no
O11 C11 C16 C15 169.4(4) no
C12 C11 C16 C15 -11.2(6) no
C14 C15 C16 C11 48.0(5) no
Pt O21 C21 C22 -10.2(6) yes
Pt O21 C21 C26 169.8(3) no
O21 C21 C22 C23 -179.8(4) no
C26 C21 C22 C23 0.2(6) no
C21 C22 C23 O23 179.0(4) no
C21 C22 C23 C24 -2.3(7) no
O23 C23 C24 C251 159.3(11) no
C22 C23 C24 C251 -19.5(12) no
O23 C23 C24 C25 -158.5(7) no
C22 C23 C24 C25 22.7(9) no
C23 C24 C25 C26 -40.9(12) no
C23 C24 C251 C26 41.7(19) no
C24 C25 C26 C21 38.2(12) no
O21 C21 C26 C25 161.9(7) no
C22 C21 C26 C25 -18.1(9) no
O21 C21 C26 C251 -158.8(10) no
C22 C21 C26 C251 21.2(11) no
C24 C251 C26 C21 -41.9(18) no
